data_1516839
loop_
_publ_author_name
'Price, Jacquelyn T.'
'Paquette, Joseph A.'
'Harrison, Christopher S.'
'Bauld, Reg'
'Fanchini, Giovanni'
'Gilroy, Joe B.'

_publ_section_title
;
 6-Oxoverdazyl radical polymers with tunable electrochemical properties
;
_journal_name_full 'Polymer Chemistry'
_journal_paper_doi 10.1039/c4py00829d
_journal_year 2014
_chemical_formula_sum 'C14 H19 N4 O'
_chemical_formula_weight 259.33
_chemical_name_systematic
;
 ?
;
_space_group_crystal_system orthorhombic
_space_group_IT_number 33
_space_group_name_Hall 'P 2c -2n'
_space_group_name_H-M_alt 'P n a 21'
_symmetry_space_group_name_Hall 'P 2c -2n'
_symmetry_space_group_name_H-M 'P n a 21'
_atom_sites_solution_hydrogens geom
_atom_sites_solution_primary direct
_audit_creation_method SHELXL-2013
_cell_angle_alpha 90
_cell_angle_beta 90
_cell_angle_gamma 90
_cell_formula_units_Z 4
_cell_length_a 16.219(7)
_cell_length_b 15.484(9)
_cell_length_c 5.7192(14)
_cell_measurement_reflns_used 5495
_cell_measurement_temperature 150(2)
_cell_measurement_theta_max 26.34
_cell_measurement_theta_min 2.51
_cell_volume 1436.3(11)
_computing_cell_refinement SAINT
_computing_data_collection Apex2
_computing_data_reduction SAINT
_computing_molecular_graphics XP
_computing_publication_material cif2tables.py
_computing_structure_refinement SHELXL
_computing_structure_solution Sir2011
_diffrn_ambient_temperature 150(2)
_diffrn_measured_fraction_theta_full 0.996
_diffrn_measured_fraction_theta_max 0.996
_diffrn_measurement_device_type 'Nonius KappaCCD'
_diffrn_measurement_method 'phi and omega scans'
_diffrn_radiation_type MoK\a
_diffrn_radiation_wavelength 0.71073
_diffrn_reflns_av_R_equivalents 0.0269
_diffrn_reflns_av_unetI/netI 0.0242
_diffrn_reflns_Laue_measured_fraction_full 0.996
_diffrn_reflns_Laue_measured_fraction_max 0.996
_diffrn_reflns_limit_h_max 20
_diffrn_reflns_limit_h_min -20
_diffrn_reflns_limit_k_max 19
_diffrn_reflns_limit_k_min -19
_diffrn_reflns_limit_l_max 4
_diffrn_reflns_limit_l_min -7
_diffrn_reflns_number 12489
_diffrn_reflns_point_group_measured_fraction_full 0.998
_diffrn_reflns_point_group_measured_fraction_max 0.997
_diffrn_reflns_theta_full 25.242
_diffrn_reflns_theta_max 27.099
_diffrn_reflns_theta_min 3.638
_exptl_absorpt_coefficient_mu 0.079
_exptl_absorpt_correction_T_max 0.7456
_exptl_absorpt_correction_T_min 0.6702
_exptl_absorpt_correction_type multi-scan
_exptl_absorpt_process_details SADABS
_exptl_crystal_colour red
_exptl_crystal_density_diffrn 1.199
_exptl_crystal_description block
_exptl_crystal_F_000 556
_exptl_crystal_size_max 0.400
_exptl_crystal_size_mid 0.300
_exptl_crystal_size_min 0.300
_refine_diff_density_max 0.141
_refine_diff_density_min -0.129
_refine_diff_density_rms 0.031
_refine_ls_abs_structure_details
;
 Refined as an inversion twin.
;
_refine_ls_extinction_coef 0.026(3)
_refine_ls_extinction_expression Fc^*^=kFc[1+0.001xFc^2^\l^3^/sin(2\q)]^-1/4^
_refine_ls_extinction_method SHELXL
_refine_ls_goodness_of_fit_ref 1.045
_refine_ls_hydrogen_treatment constr
_refine_ls_matrix_type full
_refine_ls_number_parameters 174
_refine_ls_number_reflns 2645
_refine_ls_number_restraints 1
_refine_ls_restrained_S_all 1.045
_refine_ls_R_factor_all 0.0378
_refine_ls_R_factor_gt 0.0313
_refine_ls_shift/su_max 0.001
_refine_ls_shift/su_mean 0.000
_refine_ls_structure_factor_coef Fsqd
_refine_ls_weighting_details 'w=1/[\s^2^(Fo^2^)+(0.0378P)^2^+0.1951P] where P=(Fo^2^+2Fc^2^)/3'
_refine_ls_weighting_scheme calc
_refine_ls_wR_factor_gt 0.0735
_refine_ls_wR_factor_ref 0.0767
_reflns_Friedel_coverage 0.818
_reflns_Friedel_fraction_full 1.000
_reflns_Friedel_fraction_max 0.999
_reflns_number_gt 2339
_reflns_number_total 2645
_reflns_threshold_expression 'I > 2\s(I)'
_cod_data_source_file c4py00829d2.cif
_cod_data_source_block n14031
_cod_original_cell_volume 1436.4(11)
_cod_database_code 1516839
_shelx_space_group_comment
;
The symmetry employed for this shelxl refinement is uniquely defined
by the following loop, which should always be used as a source of
symmetry information in preference to the above space-group names.
They are only intended as comments.
;
_shelx_estimated_absorpt_t_min 0.969
_shelx_estimated_absorpt_t_max 0.977
_shelxl_version_number 2013-3

loop_
_space_group_symop_operation_xyz
'x, y, z'
'-x, -y, z+1/2'
'-x+1/2, y+1/2, z+1/2'
'x+1/2, -y+1/2, z'

loop_
_atom_site_label
_atom_site_type_symbol
_atom_site_fract_x
_atom_site_fract_y
_atom_site_fract_z
_atom_site_U_iso_or_equiv
_atom_site_adp_type
_atom_site_occupancy
_atom_site_site_symmetry_order
_atom_site_calc_flag
_atom_site_refinement_flags_posn
_atom_site_refinement_flags_adp
O1 O 0.58824(7) 0.57824(7) 0.6557(3) 0.0290(3) Uani 1 1 d . .
N1 N 0.58412(8) 0.71384(9) 0.8152(3) 0.0246(3) Uani 1 1 d . .
N4 N 0.43190(8) 0.73772(9) 0.6285(3) 0.0272(4) Uani 1 1 d . .
N2 N 0.54422(9) 0.79052(9) 0.8553(3) 0.0270(4) Uani 1 1 d . .
N3 N 0.47607(8) 0.66400(9) 0.5890(3) 0.0249(4) Uani 1 1 d . .
C2 C 0.55185(10) 0.64676(10) 0.6849(3) 0.0233(4) Uani 1 1 d . .
C9 C 0.42397(10) 0.87864(11) 0.7973(4) 0.0273(4) Uani 1 1 d . .
C1 C 0.46997(11) 0.79689(11) 0.7593(3) 0.0250(4) Uani 1 1 d . .
C3 C 0.66680(10) 0.70630(11) 0.9217(4) 0.0270(4) Uani 1 1 d . .
H4A H 0.6919 0.6507 0.8682 0.032 Uiso 1 1 calc R U
C6 C 0.43250(11) 0.59650(11) 0.4527(3) 0.0263(4) Uani 1 1 d . .
H6A H 0.4744 0.5540 0.3962 0.032 Uiso 1 1 calc R U
C5 C 0.72131(11) 0.77963(12) 0.8381(4) 0.0337(5) Uani 1 1 d . .
H7A H 0.7245 0.7786 0.6670 0.050 Uiso 1 1 calc R U
H7B H 0.7767 0.7728 0.9039 0.050 Uiso 1 1 calc R U
H7C H 0.6979 0.8348 0.8894 0.050 Uiso 1 1 calc R U
C10 C 0.36170(11) 0.90265(12) 0.6424(5) 0.0344(5) Uani 1 1 d . .
H8A H 0.3485 0.8663 0.5138 0.041 Uiso 1 1 calc R U
C14 C 0.44249(12) 0.93215(13) 0.9857(4) 0.0355(5) Uani 1 1 d . .
H9A H 0.4846 0.9162 1.0926 0.043 Uiso 1 1 calc R U
C13 C 0.39935(12) 1.00894(13) 1.0176(5) 0.0406(5) Uani 1 1 d . .
H10A H 0.4122 1.0455 1.1459 0.049 Uiso 1 1 calc R U
C12 C 0.33791(12) 1.03201(12) 0.8627(5) 0.0409(6) Uani 1 1 d . .
H12A H 0.3085 1.0844 0.8851 0.049 Uiso 1 1 calc R U
C4 C 0.65893(14) 0.70311(14) 1.1862(4) 0.0406(5) Uani 1 1 d . .
H13A H 0.6237 0.6544 1.2308 0.061 Uiso 1 1 calc R U
H13B H 0.6343 0.7570 1.2424 0.061 Uiso 1 1 calc R U
H13C H 0.7137 0.6959 1.2560 0.061 Uiso 1 1 calc R U
C11 C 0.31881(12) 0.97933(12) 0.6750(5) 0.0403(5) Uani 1 1 d . .
H14A H 0.2765 0.9955 0.5688 0.048 Uiso 1 1 calc R U
C8 C 0.37215(11) 0.54902(12) 0.6107(4) 0.0298(4) Uani 1 1 d . .
H31A H 0.4019 0.5247 0.7446 0.045 Uiso 1 1 calc R U
H31B H 0.3457 0.5023 0.5226 0.045 Uiso 1 1 calc R U
H31C H 0.3300 0.5894 0.6665 0.045 Uiso 1 1 calc R U
C7 C 0.39093(14) 0.63610(13) 0.2413(4) 0.0392(5) Uani 1 1 d . .
H32A H 0.4322 0.6658 0.1453 0.059 Uiso 1 1 calc R U
H32B H 0.3491 0.6776 0.2929 0.059 Uiso 1 1 calc R U
H32C H 0.3646 0.5905 0.1489 0.059 Uiso 1 1 calc R U

loop_
_atom_site_aniso_label
_atom_site_aniso_U_11
_atom_site_aniso_U_22
_atom_site_aniso_U_33
_atom_site_aniso_U_23
_atom_site_aniso_U_13
_atom_site_aniso_U_12
O1 0.0324(6) 0.0214(6) 0.0332(8) -0.0011(6) -0.0033(6) 0.0047(5)
N1 0.0233(7) 0.0204(7) 0.0302(9) -0.0026(7) -0.0013(7) 0.0004(6)
N4 0.0257(7) 0.0226(7) 0.0332(9) -0.0037(7) 0.0000(7) 0.0032(6)
N2 0.0248(7) 0.0219(7) 0.0343(10) -0.0032(7) 0.0004(7) 0.0008(6)
N3 0.0244(7) 0.0201(7) 0.0301(9) -0.0054(6) -0.0020(7) 0.0008(6)
C2 0.0252(8) 0.0206(8) 0.0241(9) 0.0019(8) 0.0020(8) -0.0020(6)
C9 0.0241(8) 0.0214(8) 0.0365(12) -0.0020(8) 0.0038(8) -0.0018(7)
C1 0.0237(8) 0.0225(8) 0.0288(11) -0.0016(8) 0.0024(8) -0.0022(7)
C3 0.0244(9) 0.0245(9) 0.0320(11) 0.0011(8) -0.0037(8) 0.0001(7)
C6 0.0281(8) 0.0226(9) 0.0280(11) -0.0069(8) -0.0024(8) 0.0006(7)
C5 0.0276(9) 0.0362(10) 0.0372(12) -0.0001(9) -0.0024(9) -0.0053(8)
C10 0.0327(10) 0.0285(10) 0.0421(12) -0.0054(9) -0.0044(9) 0.0023(7)
C14 0.0311(10) 0.0310(10) 0.0443(14) -0.0098(9) -0.0007(9) 0.0025(8)
C13 0.0362(10) 0.0303(10) 0.0554(15) -0.0169(10) 0.0047(11) -0.0004(8)
C12 0.0347(10) 0.0258(9) 0.0620(16) -0.0051(11) 0.0102(11) 0.0032(8)
C4 0.0448(11) 0.0450(12) 0.0319(12) 0.0067(10) -0.0054(10) -0.0016(9)
C11 0.0342(10) 0.0323(10) 0.0545(15) 0.0006(11) -0.0013(11) 0.0080(8)
C8 0.0311(9) 0.0260(9) 0.0323(11) -0.0038(8) -0.0034(9) -0.0016(7)
C7 0.0553(13) 0.0351(10) 0.0272(11) -0.0003(9) -0.0090(10) -0.0041(10)

loop_
_atom_type_symbol
_atom_type_description
_atom_type_scat_dispersion_real
_atom_type_scat_dispersion_imag
_atom_type_scat_source
C C 0.0033 0.0016 'International Tables Vol C Tables 4.2.6.8 and 6.1.1.4'
H H 0.0000 0.0000 'International Tables Vol C Tables 4.2.6.8 and 6.1.1.4'
N N 0.0061 0.0033 'International Tables Vol C Tables 4.2.6.8 and 6.1.1.4'
O O 0.0106 0.0060 'International Tables Vol C Tables 4.2.6.8 and 6.1.1.4'

loop_
_geom_angle_atom_site_label_1
_geom_angle_atom_site_label_2
_geom_angle_atom_site_label_3
_geom_angle
N2 N1 C2 124.23(14)
N2 N1 C3 115.32(14)
C2 N1 C3 120.45(14)
C1 N4 N3 115.06(14)
C1 N2 N1 115.05(14)
N4 N3 C2 124.48(14)
N4 N3 C6 115.20(14)
C2 N3 C6 119.98(14)
O1 C2 N3 123.05(16)
O1 C2 N1 122.83(16)
N3 C2 N1 114.12(14)
C14 C9 C10 119.30(17)
C14 C9 C1 120.79(18)
C10 C9 C1 119.91(18)
N2 C1 N4 126.92(16)
N2 C1 C9 117.31(16)
N4 C1 C9 115.76(16)
N1 C3 C5 109.87(15)
N1 C3 C4 109.69(16)
C5 C3 C4 112.80(17)
N1 C3 H4A 108.1
C5 C3 H4A 108.1
C4 C3 H4A 108.1
N3 C6 C7 110.27(15)
N3 C6 C8 109.58(15)
C7 C6 C8 112.53(16)
N3 C6 H6A 108.1
C7 C6 H6A 108.1
C8 C6 H6A 108.1
C3 C5 H7A 109.5
C3 C5 H7B 109.5
H7A C5 H7B 109.5
C3 C5 H7C 109.5
H7A C5 H7C 109.5
H7B C5 H7C 109.5
C11 C10 C9 120.4(2)
C11 C10 H8A 119.8
C9 C10 H8A 119.8
C13 C14 C9 120.1(2)
C13 C14 H9A 119.9
C9 C14 H9A 119.9
C12 C13 C14 120.0(2)
C12 C13 H10A 120.0
C14 C13 H10A 120.0
C13 C12 C11 120.47(18)
C13 C12 H12A 119.8
C11 C12 H12A 119.8
C3 C4 H13A 109.5
C3 C4 H13B 109.5
H13A C4 H13B 109.5
C3 C4 H13C 109.5
H13A C4 H13C 109.5
H13B C4 H13C 109.5
C12 C11 C10 119.7(2)
C12 C11 H14A 120.1
C10 C11 H14A 120.1
C6 C8 H31A 109.5
C6 C8 H31B 109.5
H31A C8 H31B 109.5
C6 C8 H31C 109.5
H31A C8 H31C 109.5
H31B C8 H31C 109.5
C6 C7 H32A 109.5
C6 C7 H32B 109.5
H32A C7 H32B 109.5
C6 C7 H32C 109.5
H32A C7 H32C 109.5
H32B C7 H32C 109.5

loop_
_geom_bond_atom_site_label_1
_geom_bond_atom_site_label_2
_geom_bond_distance
O1 C2 1.226(2)
N1 N2 1.3714(19)
N1 C2 1.381(2)
N1 C3 1.478(2)
N4 C1 1.334(2)
N4 N3 1.366(2)
N2 C1 1.327(2)
N3 C2 1.372(2)
N3 C6 1.483(2)
C9 C14 1.392(3)
C9 C10 1.394(3)
C9 C1 1.485(2)
C3 C5 1.516(3)
C3 C4 1.519(3)
C3 H4A 1.0000
C6 C7 1.514(3)
C6 C8 1.521(3)
C6 H6A 1.0000
C5 H7A 0.9800
C5 H7B 0.9800
C5 H7C 0.9800
C10 C11 1.389(3)
C10 H8A 0.9500
C14 C13 1.392(3)
C14 H9A 0.9500
C13 C12 1.380(3)
C13 H10A 0.9500
C12 C11 1.383(3)
C12 H12A 0.9500
C4 H13A 0.9800
C4 H13B 0.9800
C4 H13C 0.9800
C11 H14A 0.9500
C8 H31A 0.9800
C8 H31B 0.9800
C8 H31C 0.9800
C7 H32A 0.9800
C7 H32B 0.9800
C7 H32C 0.9800

loop_
_geom_torsion_atom_site_label_1
_geom_torsion_atom_site_label_2
_geom_torsion_atom_site_label_3
_geom_torsion_atom_site_label_4
_geom_torsion
C2 N1 N2 C1 0.3(3)
C3 N1 N2 C1 -179.95(16)
C1 N4 N3 C2 4.0(3)
C1 N4 N3 C6 177.35(15)
N4 N3 C2 O1 176.26(17)
C6 N3 C2 O1 3.2(3)
N4 N3 C2 N1 -4.5(2)
C6 N3 C2 N1 -177.52(15)
N2 N1 C2 O1 -178.54(17)
C3 N1 C2 O1 1.7(3)
N2 N1 C2 N3 2.2(3)
C3 N1 C2 N3 -177.55(15)
N1 N2 C1 N4 -0.9(3)
N1 N2 C1 C9 -179.99(16)
N3 N4 C1 N2 -1.1(3)
N3 N4 C1 C9 178.00(16)
C14 C9 C1 N2 -22.2(3)
C10 C9 C1 N2 157.47(18)
C14 C9 C1 N4 158.55(18)
C10 C9 C1 N4 -21.7(3)
N2 N1 C3 C5 -56.8(2)
C2 N1 C3 C5 123.01(18)
N2 N1 C3 C4 67.8(2)
C2 N1 C3 C4 -112.46(19)
N4 N3 C6 C7 46.2(2)
C2 N3 C6 C7 -140.14(17)
N4 N3 C6 C8 -78.19(19)
C2 N3 C6 C8 95.46(19)
C14 C9 C10 C11 0.3(3)
C1 C9 C10 C11 -179.41(18)
C10 C9 C14 C13 -0.3(3)
C1 C9 C14 C13 179.40(18)
C9 C14 C13 C12 0.2(3)
C14 C13 C12 C11 -0.1(3)
C13 C12 C11 C10 0.1(3)
C9 C10 C11 C12 -0.2(3)
